data_1510095
loop_
_publ_author_name
'Arai, G.J.'

_publ_section_title
;
 The structure of Au Cl P Cl3
;
_journal_name_full
;
Recueil des Travaux Chimiques des Pays-Bas et de la Belgique
;
_journal_page_first 307
_journal_page_last 312
_journal_volume 81
_journal_year 1962
_chemical_formula_sum 'Au Cl4 P'
_chemical_name_systematic 'Au Cl P Cl3'
_space_group_IT_number 14
_symmetry_space_group_name_Hall '-P 2ybc'
_symmetry_space_group_name_H-M 'P 1 21/c 1'
_cell_angle_alpha 90
_cell_angle_beta 96.4
_cell_angle_gamma 90
_cell_formula_units_Z 4
_cell_length_a 7.23
_cell_length_b 14.62
_cell_length_c 6.19
_cell_volume 650.221
_citation_journal_id_ASTM RTCPA3
_cod_data_source_file gold_142.cif
_cod_data_source_block Au1Cl4P1
_cod_original_cell_volume 650.2214
_cod_original_formula_sum 'Au1 Cl4 P1'
_cod_database_code 1510095

loop_
_symmetry_equiv_pos_as_xyz
x,y,z
-x,y+1/2,-z+1/2
-x,-y,-z
x,-y-1/2,z-1/2

loop_
_atom_site_label
_atom_site_type_symbol
_atom_site_fract_x
_atom_site_fract_y
_atom_site_fract_z
_atom_site_occupancy
_atom_site_U_iso_or_equiv
Cl1 Cl-1 0.832 0.35 0.019 1 0.0
Cl4 Cl-1 0.194 0.017 0.845 1 0.0
P1 P+3 0.258 0.128 0.045 1 0.0
Cl3 Cl-1 0.328 0.078 0.316 1 0.0
Cl2 Cl-1 0.478 0.175 0.927 1 0.0
Au1 Au+1 0.042 0.233 0.017 1 0.0
